data_1504732
loop_
_publ_author_name
'Shibata, Yu'
'Noguchi, Keiichi'
'Hirano, Masao'
'Tanaka, Ken'

_publ_section_title
;
 Rhodium-catalyzed highly enantio- and diastereoselective cotrimerization
 of alkenes and dialkyl acetylenedicarboxylates leading to
 furylcyclopropanes.
;
_journal_issue 13
_journal_name_full 'Organic letters'
_journal_page_first 2825
_journal_page_last 2828
_journal_paper_doi 10.1021/ol800966f
_journal_volume 10
_journal_year 2008
_chemical_formula_moiety 'C44 H38 Br4 O8'
_chemical_formula_sum 'C44 H38 Br4 O8'
_chemical_formula_weight 1014.38
_chemical_name_systematic
;
 ?
;
_space_group_IT_number 2
_symmetry_cell_setting triclinic
_symmetry_Int_Tables_number 2
_symmetry_space_group_name_Hall '-P 1'
_symmetry_space_group_name_H-M 'P -1'
_atom_sites_solution_hydrogens difmap
_atom_sites_solution_primary direct
_atom_sites_solution_secondary difmap
_cell_angle_alpha 100.901(8)
_cell_angle_beta 93.183(8)
_cell_angle_gamma 95.034(9)
_cell_formula_units_Z 2
_cell_length_a 9.7120(12)
_cell_length_b 13.6425(16)
_cell_length_c 16.0491(18)
_cell_measurement_reflns_used 28946
_cell_measurement_temperature 153
_cell_measurement_theta_max 68.3
_cell_measurement_theta_min 3.3
_cell_volume 2074.4(4)
_computing_cell_refinement PROCESS-AUTO
_computing_data_collection PROCESS-AUTO
_computing_data_reduction CrystalStructure
_computing_publication_material 'SHELXL-97 (Sheldrick, 1997)'
_computing_structure_refinement 'SHELXL-97 (Sheldrick, 1997)'
_computing_structure_solution SIR2004
_diffrn_ambient_temperature 153
_diffrn_detector_area_resol_mean 10.00
_diffrn_measured_fraction_theta_full 0.981
_diffrn_measured_fraction_theta_max 0.981
_diffrn_measurement_device_type 'Rigaku RAXIS-RAPID'
_diffrn_measurement_method \w
_diffrn_radiation_monochromator graphite
_diffrn_radiation_source 'fine-focus sealed tube'
_diffrn_radiation_type CuK\a
_diffrn_radiation_wavelength 1.54187
_diffrn_reflns_av_R_equivalents 0.0672
_diffrn_reflns_av_sigmaI/netI 0.0607
_diffrn_reflns_limit_h_max 11
_diffrn_reflns_limit_h_min -11
_diffrn_reflns_limit_k_max 16
_diffrn_reflns_limit_k_min -16
_diffrn_reflns_limit_l_max 19
_diffrn_reflns_limit_l_min -19
_diffrn_reflns_number 37578
_diffrn_reflns_theta_full 68.44
_diffrn_reflns_theta_max 68.44
_diffrn_reflns_theta_min 3.32
_exptl_absorpt_coefficient_mu 5.169
_exptl_absorpt_correction_T_max 0.856
_exptl_absorpt_correction_T_min 0.239
_exptl_absorpt_correction_type numerical
_exptl_absorpt_process_details
;
    Higashi, T. (1999). Program for Absorption Correction.
    Rigaku Corporation, Tokyo, Japan.
;
_exptl_crystal_colour colorless
_exptl_crystal_density_diffrn 1.624
_exptl_crystal_density_method 'not measured'
_exptl_crystal_description block
_exptl_crystal_F_000 1012
_exptl_crystal_size_max 0.40
_exptl_crystal_size_mid 0.10
_exptl_crystal_size_min 0.03
_refine_diff_density_max 0.794
_refine_diff_density_min -0.818
_refine_diff_density_rms 0.094
_refine_ls_extinction_coef 0.0023(2)
_refine_ls_extinction_expression Fc^*^=kFc[1+0.001xFc^2^\l^3^/sin(2\q)]^-1/4^
_refine_ls_extinction_method SHELXL
_refine_ls_goodness_of_fit_ref 1.115
_refine_ls_hydrogen_treatment constr
_refine_ls_matrix_type full
_refine_ls_number_parameters 546
_refine_ls_number_reflns 7475
_refine_ls_number_restraints 153
_refine_ls_restrained_S_all 1.110
_refine_ls_R_factor_all 0.0863
_refine_ls_R_factor_gt 0.0617
_refine_ls_shift/su_max 0.001
_refine_ls_shift/su_mean 0.000
_refine_ls_structure_factor_coef Fsqd
_refine_ls_weighting_details 'calc w=1/[\s^2^(Fo^2^)+(0.0961P)^2^+0.0000P] where P=(Fo^2^+2Fc^2^)/3'
_refine_ls_weighting_scheme calc
_refine_ls_wR_factor_gt 0.1672
_refine_ls_wR_factor_ref 0.1955
_reflns_number_gt 4633
_reflns_number_total 7475
_reflns_threshold_expression >2sigma(I)
_cod_data_source_file ol800966f-file001.cif
_cod_data_source_block I
_cod_database_code 1504732

loop_
_symmetry_equiv_pos_site_id
_symmetry_equiv_pos_as_xyz
1 +X,+Y,+Z
2 -X,-Y,-Z

loop_
_atom_site_label
_atom_site_type_symbol
_atom_site_fract_x
_atom_site_fract_y
_atom_site_fract_z
_atom_site_U_iso_or_equiv
_atom_site_adp_type
_atom_site_occupancy
_atom_site_symmetry_multiplicity
_atom_site_calc_flag
_atom_site_refinement_flags
_atom_site_disorder_assembly
_atom_site_disorder_group
Br1 Br -0.45592(8) 0.32852(8) 0.95203(5) 0.1134(4) Uani 1 1 d . . .
Br2 Br 0.56950(6) 0.03447(5) 0.63641(4) 0.0756(3) Uani 1 1 d . . .
Br3 Br 0.09403(8) 0.31427(6) -0.14713(4) 0.0954(3) Uani 1 1 d . . .
O1 O -0.2743(3) 0.4076(2) 0.5634(2) 0.0544(8) Uani 1 1 d . . .
O2 O -0.3114(3) 0.5013(2) 0.4645(2) 0.0563(9) Uani 1 1 d . . .
O3 O -0.0521(3) 0.1945(2) 0.53976(18) 0.0479(8) Uani 1 1 d . . .
O4 O 0.0027(4) 0.3467(2) 0.6232(2) 0.0574(9) Uani 1 1 d . . .
O5 O 0.0421(4) 0.3720(3) 0.2716(2) 0.0637(10) Uani 1 1 d . . .
O6 O -0.1008(3) 0.4227(2) 0.37751(19) 0.0495(8) Uani 1 1 d . . .
O7 O -0.0011(4) 0.1397(2) 0.2822(2) 0.0636(10) Uani 1 1 d . A .
O8 O 0.1597(3) 0.0618(2) 0.3422(2) 0.0599(9) Uani 1 1 d . . .
C1 C -0.1266(5) 0.4017(3) 0.4555(3) 0.0449(11) Uani 1 1 d . . .
C2 C -0.0388(5) 0.3328(3) 0.4738(3) 0.0456(11) Uani 1 1 d . . .
C3 C 0.0433(5) 0.3098(3) 0.4037(3) 0.0466(11) Uani 1 1 d . . .
C4 C 0.0020(5) 0.3678(3) 0.3483(3) 0.0500(12) Uani 1 1 d . . .
C5 C -0.2439(5) 0.4435(3) 0.4939(3) 0.0488(11) Uani 1 1 d . . .
C6 C -0.4080(5) 0.4275(4) 0.5946(3) 0.0595(13) Uani 1 1 d . . .
H6A H -0.4825 0.3856 0.5558 0.071 Uiso 1 1 calc R . .
H6B H -0.4223 0.4988 0.5967 0.071 Uiso 1 1 calc R . .
C7 C -0.4132(5) 0.4035(3) 0.6825(3) 0.0536(12) Uani 1 1 d . . .
C8 C -0.3217(5) 0.3469(4) 0.7147(3) 0.0593(13) Uani 1 1 d . . .
H8 H -0.2491 0.3230 0.6816 0.071 Uiso 1 1 calc R . .
C9 C -0.3330(6) 0.3240(4) 0.7948(3) 0.0669(15) Uani 1 1 d . . .
H9 H -0.2702 0.2834 0.8161 0.080 Uiso 1 1 calc R . .
C10 C -0.4375(6) 0.3613(5) 0.8429(4) 0.0746(16) Uani 1 1 d . . .
C11 C -0.5309(6) 0.4192(4) 0.8124(4) 0.0683(15) Uani 1 1 d . . .
H11 H -0.6020 0.4445 0.8462 0.082 Uiso 1 1 calc R . .
C12 C -0.5187(6) 0.4396(4) 0.7322(4) 0.0643(14) Uani 1 1 d . . .
H12 H -0.5829 0.4787 0.7103 0.077 Uiso 1 1 calc R . .
C13 C -0.0269(5) 0.2952(3) 0.5547(3) 0.0440(11) Uani 1 1 d . . .
C14 C -0.0297(5) 0.1482(4) 0.6140(3) 0.0526(12) Uani 1 1 d . . .
H14A H -0.0952 0.0871 0.6085 0.063 Uiso 1 1 calc R . .
H14B H -0.0482 0.1955 0.6661 0.063 Uiso 1 1 calc R . .
C15 C 0.1162(5) 0.1211(3) 0.6218(3) 0.0491(11) Uani 1 1 d . . .
C16 C 0.1467(5) 0.0251(4) 0.5850(3) 0.0550(12) Uani 1 1 d . . .
H16 H 0.0746 -0.0230 0.5563 0.066 Uiso 1 1 calc R . .
C17 C 0.2806(5) -0.0006(4) 0.5901(3) 0.0569(13) Uani 1 1 d . . .
H17 H 0.3005 -0.0665 0.5659 0.068 Uiso 1 1 calc R . .
C18 C 0.3841(5) 0.0689(4) 0.6298(3) 0.0575(13) Uani 1 1 d . . .
C19 C 0.3585(5) 0.1657(4) 0.6681(3) 0.0578(13) Uani 1 1 d . . .
H19 H 0.4312 0.2131 0.6970 0.069 Uiso 1 1 calc R . .
C20 C 0.2231(5) 0.1902(3) 0.6624(3) 0.0513(12) Uani 1 1 d . . .
H20 H 0.2034 0.2560 0.6870 0.062 Uiso 1 1 calc R . .
C21 C -0.0019(6) 0.4508(4) 0.2303(3) 0.0605(14) Uani 1 1 d . . .
H21A H 0.0523 0.5156 0.2553 0.073 Uiso 1 1 calc R . .
H21B H -0.1014 0.4582 0.2371 0.073 Uiso 1 1 calc R . .
C22 C 0.0226(6) 0.4206(4) 0.1388(3) 0.0566(13) Uani 1 1 d . . .
C23 C -0.0856(6) 0.3887(5) 0.0797(4) 0.0725(16) Uani 1 1 d . . .
H23 H -0.1776 0.3874 0.0971 0.087 Uiso 1 1 calc R . .
C24 C -0.0639(6) 0.3581(5) -0.0056(4) 0.0758(15) Uani 1 1 d U . .
H24 H -0.1407 0.3363 -0.0462 0.091 Uiso 1 1 calc R . .
C25 C 0.0666(6) 0.3594(4) -0.0309(3) 0.0676(13) Uani 1 1 d U . .
C26 C 0.1794(6) 0.3926(4) 0.0269(4) 0.0704(14) Uani 1 1 d U . .
H26 H 0.2709 0.3948 0.0088 0.084 Uiso 1 1 calc R . .
C27 C 0.1561(6) 0.4228(4) 0.1123(3) 0.0655(14) Uani 1 1 d . . .
H27 H 0.2326 0.4451 0.1530 0.079 Uiso 1 1 calc R . .
C28 C 0.1508(5) 0.2379(3) 0.3897(3) 0.0447(11) Uani 1 1 d . . .
C29 C 0.2993(5) 0.2804(4) 0.3805(3) 0.0519(12) Uani 1 1 d . . .
H29 H 0.3110 0.3553 0.3900 0.062 Uiso 1 1 calc R . .
C30 C 0.2648(5) 0.2419(4) 0.4582(3) 0.0518(12) Uani 1 1 d . . .
H30A H 0.2628 0.2916 0.5116 0.062 Uiso 1 1 calc R . .
H30B H 0.2993 0.1777 0.4655 0.062 Uiso 1 1 calc R . .
C31 C 0.3931(5) 0.2313(4) 0.3153(3) 0.0490(11) Uani 1 1 d . . .
H31 H 0.3679 0.1571 0.3039 0.059 Uiso 1 1 calc R . .
C32 C 0.3711(6) 0.2683(4) 0.2327(3) 0.0573(13) Uani 1 1 d . . .
H32A H 0.3853 0.3425 0.2443 0.069 Uiso 1 1 calc R . .
H32B H 0.2743 0.2478 0.2089 0.069 Uiso 1 1 calc R . .
C33 C 0.4714(6) 0.2260(5) 0.1665(4) 0.0727(16) Uani 1 1 d . . .
H33A H 0.4494 0.1525 0.1491 0.087 Uiso 1 1 calc R . .
H33B H 0.4593 0.2559 0.1153 0.087 Uiso 1 1 calc R . .
C34 C 0.6225(6) 0.2498(5) 0.2040(4) 0.0781(18) Uani 1 1 d . . .
H34A H 0.6850 0.2193 0.1619 0.094 Uiso 1 1 calc R . .
H34B H 0.6471 0.3233 0.2163 0.094 Uiso 1 1 calc R . .
C35 C 0.6422(5) 0.2093(4) 0.2850(4) 0.0659(15) Uani 1 1 d . . .
H35A H 0.7393 0.2268 0.3090 0.079 Uiso 1 1 calc R . .
H35B H 0.6239 0.1353 0.2720 0.079 Uiso 1 1 calc R . .
C36 C 0.5445(5) 0.2530(4) 0.3504(3) 0.0601(13) Uani 1 1 d . . .
H36A H 0.5683 0.3265 0.3669 0.072 Uiso 1 1 calc R . .
H36B H 0.5570 0.2240 0.4020 0.072 Uiso 1 1 calc R . .
C37 C 0.1059(5) 0.1376(3) 0.3378(3) 0.0470(11) Uani 1 1 d . . .
C38 C -0.0477(6) 0.0457(5) 0.2230(4) 0.0775(15) Uani 1 1 d U . .
H38A H -0.1451 0.0447 0.2010 0.093 Uiso 0.590(2) 1 calc PR A 1
H38B H -0.0384 -0.0130 0.2502 0.093 Uiso 0.590(2) 1 calc PR A 1
H38C H 0.0346 0.0089 0.2106 0.093 Uiso 0.410(2) 1 calc PR A 2
H38D H -0.1099 0.0047 0.2528 0.093 Uiso 0.410(2) 1 calc PR A 2
Br4A Br 0.35825(14) 0.03347(12) -0.07190(9) 0.1099(7) Uani 0.590(2) 1 d PU A 1
C39A C 0.0581(6) 0.0476(4) 0.1478(3) 0.0610(19) Uani 0.590(2) 1 d PGU A 1
C40A C 0.0563(6) 0.1164(4) 0.0940(4) 0.072(2) Uani 0.590(2) 1 d PGU A 1
H40A H -0.0055 0.1670 0.1019 0.087 Uiso 0.590(2) 1 calc PR A 1
C41A C 0.1450(7) 0.1110(4) 0.0286(4) 0.077(2) Uani 0.590(2) 1 d PGU A 1
H41A H 0.1438 0.1580 -0.0082 0.092 Uiso 0.590(2) 1 calc PR A 1
C42A C 0.2355(6) 0.0369(5) 0.0169(4) 0.079(2) Uani 0.590(2) 1 d PGU A 1
C43A C 0.2373(6) -0.0319(5) 0.0707(5) 0.087(3) Uani 0.590(2) 1 d PGU A 1
H43A H 0.2991 -0.0825 0.0627 0.105 Uiso 0.590(2) 1 calc PR A 1
C44A C 0.1486(7) -0.0265(4) 0.1361(4) 0.075(2) Uani 0.590(2) 1 d PGU A 1
H44A H 0.1498 -0.0735 0.1729 0.090 Uiso 0.590(2) 1 calc PR A 1
Br4B Br -0.2752(3) 0.06505(16) -0.13322(11) 0.1073(9) Uani 0.410(2) 1 d PU A 2
C39B C -0.1181(10) 0.0506(7) 0.1434(4) 0.064(3) Uani 0.410(2) 1 d PGU A 2
C40B C -0.2385(10) -0.0073(7) 0.1061(6) 0.080(3) Uani 0.410(2) 1 d PGU A 2
H40B H -0.2883 -0.0500 0.1369 0.096 Uiso 0.410(2) 1 calc PR A 2
C41B C -0.2861(9) -0.0029(8) 0.0237(6) 0.082(3) Uani 0.410(2) 1 d PGU A 2
H41B H -0.3684 -0.0425 -0.0017 0.099 Uiso 0.410(2) 1 calc PR A 2
C42B C -0.2133(11) 0.0595(8) -0.0213(4) 0.073(3) Uani 0.410(2) 1 d PGU A 2
C43B C -0.0929(10) 0.1175(6) 0.0160(6) 0.074(3) Uani 0.410(2) 1 d PGU A 2
H43B H -0.0432 0.1601 -0.0148 0.089 Uiso 0.410(2) 1 calc PR A 2
C44B C -0.0453(9) 0.1131(6) 0.0984(6) 0.078(3) Uani 0.410(2) 1 d PGU A 2
H44B H 0.0369 0.1527 0.1238 0.093 Uiso 0.410(2) 1 calc PR A 2

loop_
_atom_site_aniso_label
_atom_site_aniso_U_11
_atom_site_aniso_U_22
_atom_site_aniso_U_33
_atom_site_aniso_U_23
_atom_site_aniso_U_13
_atom_site_aniso_U_12
Br1 0.0750(6) 0.2090(10) 0.0680(5) 0.0448(5) 0.0249(4) 0.0284(6)
Br2 0.0526(4) 0.0781(4) 0.0994(5) 0.0158(3) 0.0067(3) 0.0269(3)
Br3 0.1112(7) 0.1165(6) 0.0519(4) -0.0043(4) 0.0277(4) 0.0058(5)
O1 0.054(2) 0.063(2) 0.0522(19) 0.0138(15) 0.0191(16) 0.0257(16)
O2 0.054(2) 0.0577(19) 0.061(2) 0.0100(16) 0.0128(17) 0.0268(16)
O3 0.052(2) 0.0445(16) 0.0474(17) 0.0058(13) 0.0046(15) 0.0133(14)
O4 0.069(2) 0.0515(18) 0.0502(19) -0.0001(15) 0.0087(17) 0.0200(17)
O5 0.075(3) 0.082(2) 0.0474(18) 0.0235(17) 0.0268(17) 0.0446(19)
O6 0.055(2) 0.0526(17) 0.0463(17) 0.0093(14) 0.0148(15) 0.0257(15)
O7 0.063(2) 0.061(2) 0.063(2) -0.0021(17) -0.0006(19) 0.0187(18)
O8 0.053(2) 0.0501(18) 0.077(2) 0.0072(16) 0.0072(18) 0.0160(16)
C1 0.049(3) 0.048(2) 0.039(2) 0.0044(19) 0.013(2) 0.016(2)
C2 0.046(3) 0.047(2) 0.045(2) 0.0037(19) 0.008(2) 0.017(2)
C3 0.042(3) 0.053(3) 0.047(2) 0.007(2) 0.010(2) 0.017(2)
C4 0.049(3) 0.053(3) 0.051(3) 0.009(2) 0.014(2) 0.021(2)
C5 0.052(3) 0.048(2) 0.047(3) 0.003(2) 0.007(2) 0.017(2)
C6 0.049(3) 0.066(3) 0.070(3) 0.012(3) 0.023(3) 0.027(2)
C7 0.050(3) 0.053(3) 0.058(3) 0.001(2) 0.022(2) 0.017(2)
C8 0.055(3) 0.075(3) 0.049(3) 0.005(2) 0.012(2) 0.019(3)
C9 0.046(3) 0.096(4) 0.060(3) 0.014(3) 0.010(3) 0.015(3)
C10 0.054(4) 0.108(5) 0.062(3) 0.013(3) 0.014(3) 0.008(3)
C11 0.057(4) 0.084(4) 0.062(3) 0.000(3) 0.028(3) 0.012(3)
C12 0.059(4) 0.060(3) 0.075(4) 0.006(3) 0.020(3) 0.013(3)
C13 0.042(3) 0.047(2) 0.045(2) 0.004(2) 0.009(2) 0.021(2)
C14 0.052(3) 0.056(3) 0.056(3) 0.019(2) 0.013(2) 0.020(2)
C15 0.054(3) 0.049(3) 0.045(2) 0.005(2) 0.007(2) 0.018(2)
C16 0.051(3) 0.048(3) 0.066(3) 0.006(2) 0.007(2) 0.012(2)
C17 0.052(3) 0.047(3) 0.070(3) 0.002(2) 0.009(3) 0.012(2)
C18 0.049(3) 0.066(3) 0.060(3) 0.015(2) 0.005(3) 0.018(3)
C19 0.055(3) 0.056(3) 0.060(3) 0.001(2) 0.002(3) 0.012(2)
C20 0.056(3) 0.050(3) 0.047(3) 0.002(2) 0.007(2) 0.017(2)
C21 0.084(4) 0.054(3) 0.049(3) 0.012(2) 0.016(3) 0.023(3)
C22 0.070(4) 0.054(3) 0.048(3) 0.007(2) 0.010(3) 0.021(3)
C23 0.049(4) 0.103(4) 0.062(3) 0.001(3) 0.018(3) 0.011(3)
C24 0.064(3) 0.103(4) 0.053(3) -0.002(3) 0.006(2) 0.003(3)
C25 0.061(3) 0.082(3) 0.058(3) 0.004(2) 0.021(2) 0.007(2)
C26 0.058(3) 0.088(3) 0.064(3) 0.008(3) 0.019(2) 0.007(3)
C27 0.059(4) 0.080(4) 0.054(3) 0.002(3) 0.009(3) 0.013(3)
C28 0.039(3) 0.047(2) 0.051(3) 0.008(2) 0.012(2) 0.017(2)
C29 0.046(3) 0.051(3) 0.056(3) 0.000(2) 0.010(2) 0.009(2)
C30 0.049(3) 0.060(3) 0.048(3) 0.005(2) 0.014(2) 0.024(2)
C31 0.039(3) 0.056(3) 0.053(3) 0.004(2) 0.016(2) 0.016(2)
C32 0.056(3) 0.065(3) 0.053(3) 0.012(2) 0.016(3) 0.013(3)
C33 0.078(4) 0.083(4) 0.058(3) 0.006(3) 0.027(3) 0.019(3)
C34 0.062(4) 0.077(4) 0.094(5) 0.003(3) 0.038(3) 0.010(3)
C35 0.042(3) 0.078(4) 0.077(4) 0.005(3) 0.018(3) 0.014(3)
C36 0.054(3) 0.065(3) 0.058(3) -0.004(2) 0.012(3) 0.018(3)
C37 0.036(3) 0.055(3) 0.052(3) 0.007(2) 0.011(2) 0.016(2)
C38 0.078(4) 0.083(4) 0.064(3) -0.007(3) -0.005(2) 0.026(3)
Br4A 0.0841(11) 0.1421(13) 0.0861(10) -0.0177(8) 0.0134(8) -0.0029(9)
C39A 0.053(5) 0.050(4) 0.069(5) -0.013(3) -0.009(3) 0.005(4)
C40A 0.088(7) 0.059(5) 0.065(5) -0.009(4) -0.005(4) 0.025(5)
C41A 0.080(7) 0.070(6) 0.071(6) -0.001(4) -0.006(4) 0.003(4)
C42A 0.058(6) 0.099(7) 0.066(5) -0.018(4) -0.003(4) 0.008(5)
C43A 0.062(7) 0.095(8) 0.103(8) 0.004(5) 0.003(5) 0.035(6)
C44A 0.057(6) 0.062(5) 0.102(7) 0.001(4) 0.000(4) 0.025(4)
Br4B 0.150(2) 0.1119(15) 0.0598(11) 0.0169(9) -0.0068(11) 0.0204(13)
C39B 0.065(7) 0.068(7) 0.059(5) -0.002(5) 0.007(4) 0.026(5)
C40B 0.077(7) 0.102(7) 0.061(5) 0.018(5) -0.006(4) 0.009(5)
C41B 0.081(6) 0.104(7) 0.061(4) 0.015(5) -0.001(4) 0.006(5)
C42B 0.074(7) 0.092(7) 0.054(4) 0.012(5) 0.006(4) 0.018(5)
C43B 0.097(9) 0.053(7) 0.070(6) 0.002(5) 0.007(5) 0.014(5)
C44B 0.090(10) 0.065(8) 0.073(7) 0.001(6) -0.006(6) 0.009(6)

loop_
_atom_type_symbol
_atom_type_description
_atom_type_scat_dispersion_real
_atom_type_scat_dispersion_imag
_atom_type_scat_source
C C 0.0181 0.0091 'International Tables Vol C Tables 4.2.6.8 and 6.1.1.4'
H H 0.0000 0.0000 'International Tables Vol C Tables 4.2.6.8 and 6.1.1.4'
O O 0.0492 0.0322 'International Tables Vol C Tables 4.2.6.8 and 6.1.1.4'
Br Br -0.6763 1.2805 'International Tables Vol C Tables 4.2.6.8 and 6.1.1.4'

loop_
_geom_angle_atom_site_label_1
_geom_angle_atom_site_label_2
_geom_angle_atom_site_label_3
_geom_angle
C5 O1 C6 115.7(4)
C13 O3 C14 115.3(3)
C4 O5 C21 118.7(3)
C4 O6 C1 106.8(3)
C37 O7 C38 116.6(4)
O6 C1 C2 108.8(4)
O6 C1 C5 116.1(4)
C2 C1 C5 134.6(4)
C1 C2 C3 107.5(4)
C1 C2 C13 125.9(4)
C3 C2 C13 126.4(4)
C4 C3 C2 104.8(4)
C4 C3 C28 125.7(4)
C2 C3 C28 129.4(4)
O5 C4 O6 118.5(4)
O5 C4 C3 129.4(4)
O6 C4 C3 112.0(4)
O2 C5 O1 123.9(4)
O2 C5 C1 123.8(4)
O1 C5 C1 112.3(4)
O1 C6 C7 109.0(4)
O1 C6 H6A 109.9
C7 C6 H6A 109.9
O1 C6 H6B 109.9
C7 C6 H6B 109.9
H6A C6 H6B 108.3
C8 C7 C12 119.0(5)
C8 C7 C6 123.1(4)
C12 C7 C6 118.0(4)
C7 C8 C9 121.2(5)
C7 C8 H8 119.4
C9 C8 H8 119.4
C10 C9 C8 118.7(5)
C10 C9 H9 120.7
C8 C9 H9 120.7
C11 C10 C9 121.5(5)
C11 C10 Br1 119.4(4)
C9 C10 Br1 119.1(5)
C12 C11 C10 118.6(5)
C12 C11 H11 120.7
C10 C11 H11 120.7
C11 C12 C7 121.0(5)
C11 C12 H12 119.5
C7 C12 H12 119.5
O4 C13 O3 124.6(4)
O4 C13 C2 124.9(4)
O3 C13 C2 110.5(4)
O3 C14 C15 110.7(4)
O3 C14 H14A 109.5
C15 C14 H14A 109.5
O3 C14 H14B 109.5
C15 C14 H14B 109.5
H14A C14 H14B 108.1
C20 C15 C16 118.7(4)
C20 C15 C14 121.5(4)
C16 C15 C14 119.7(4)
C17 C16 C15 120.6(5)
C17 C16 H16 119.7
C15 C16 H16 119.7
C18 C17 C16 119.6(4)
C18 C17 H17 120.2
C16 C17 H17 120.2
C17 C18 C19 121.9(5)
C17 C18 Br2 120.0(4)
C19 C18 Br2 118.1(4)
C20 C19 C18 117.7(5)
C20 C19 H19 121.2
C18 C19 H19 121.2
C15 C20 C19 121.5(4)
C15 C20 H20 119.2
C19 C20 H20 119.2
O5 C21 C22 106.5(4)
O5 C21 H21A 110.4
C22 C21 H21A 110.4
O5 C21 H21B 110.4
C22 C21 H21B 110.4
H21A C21 H21B 108.6
C23 C22 C27 118.8(5)
C23 C22 C21 120.5(5)
C27 C22 C21 120.7(5)
C22 C23 C24 121.0(5)
C22 C23 H23 119.5
C24 C23 H23 119.5
C25 C24 C23 119.9(6)
C25 C24 H24 120.0
C23 C24 H24 120.0
C24 C25 C26 120.9(5)
C24 C25 Br3 119.2(4)
C26 C25 Br3 119.9(4)
C25 C26 C27 118.5(5)
C25 C26 H26 120.7
C27 C26 H26 120.7
C22 C27 C26 120.8(5)
C22 C27 H27 119.6
C26 C27 H27 119.6
C37 C28 C3 116.8(4)
C37 C28 C30 115.7(4)
C3 C28 C30 119.4(4)
C37 C28 C29 115.9(4)
C3 C28 C29 117.8(4)
C30 C28 C29 58.5(3)
C30 C29 C31 124.0(4)
C30 C29 C28 59.9(3)
C31 C29 C28 124.0(4)
C30 C29 H29 113.0
C31 C29 H29 113.0
C28 C29 H29 113.0
C29 C30 C28 61.6(3)
C29 C30 H30A 117.6
C28 C30 H30A 117.6
C29 C30 H30B 117.6
C28 C30 H30B 117.6
H30A C30 H30B 114.7
C32 C31 C29 110.0(4)
C32 C31 C36 111.2(4)
C29 C31 C36 110.1(4)
C32 C31 H31 108.5
C29 C31 H31 108.5
C36 C31 H31 108.5
C31 C32 C33 111.8(4)
C31 C32 H32A 109.3
C33 C32 H32A 109.3
C31 C32 H32B 109.3
C33 C32 H32B 109.3
H32A C32 H32B 107.9
C34 C33 C32 110.5(5)
C34 C33 H33A 109.5
C32 C33 H33A 109.5
C34 C33 H33B 109.5
C32 C33 H33B 109.5
H33A C33 H33B 108.1
C35 C34 C33 110.7(5)
C35 C34 H34A 109.5
C33 C34 H34A 109.5
C35 C34 H34B 109.5
C33 C34 H34B 109.5
H34A C34 H34B 108.1
C34 C35 C36 110.7(4)
C34 C35 H35A 109.5
C36 C35 H35A 109.5
C34 C35 H35B 109.5
C36 C35 H35B 109.5
H35A C35 H35B 108.1
C35 C36 C31 111.6(4)
C35 C36 H36A 109.3
C31 C36 H36A 109.3
C35 C36 H36B 109.3
C31 C36 H36B 109.3
H36A C36 H36B 108.0
O8 C37 O7 122.7(4)
O8 C37 C28 125.3(4)
O7 C37 C28 111.9(4)
C39B C38 O7 118.4(6)
O7 C38 C39A 102.2(5)
O7 C38 H38A 111.3
C39A C38 H38A 111.3
C39B C38 H38B 129.3
O7 C38 H38B 111.3
C39A C38 H38B 111.3
H38A C38 H38B 109.2
C39B C38 H38C 107.7
O7 C38 H38C 107.7
O7 C38 H38D 107.7
H38C C38 H38D 107.1
C40A C39A C44A 120.0
C40A C39A C38 122.9(4)
C44A C39A C38 117.0(4)
C39A C40A C41A 120.0
C39A C40A H40A 120.0
C41A C40A H40A 120.0
C40A C41A C42A 120.0
C40A C41A H41A 120.0
C42A C41A H41A 120.0
C43A C42A C41A 120.0
C43A C42A Br4A 121.1(4)
C41A C42A Br4A 118.9(4)
C42A C43A C44A 120.0
C42A C43A H43A 120.0
C44A C43A H43A 120.0
C43A C44A C39A 120.0
C43A C44A H44A 120.0
C39A C44A H44A 120.0
C40B C39B C44B 120.0
C40B C39B C38 126.5(7)
C44B C39B C38 113.1(7)
C41B C40B C39B 120.0
C41B C40B H40B 120.0
C39B C40B H40B 120.0
C42B C41B C40B 120.0
C42B C41B H41B 120.0
C40B C41B H41B 120.0
C41B C42B C43B 120.0
C41B C42B Br4B 120.5(6)
C43B C42B Br4B 119.5(6)
C42B C43B C44B 120.0
C42B C43B H43B 120.0
C44B C43B H43B 120.0
C43B C44B C39B 120.0
C43B C44B H44B 120.0
C39B C44B H44B 120.0

loop_
_geom_bond_atom_site_label_1
_geom_bond_atom_site_label_2
_geom_bond_distance
Br1 C10 1.902(6)
Br2 C18 1.903(5)
Br3 C25 1.892(5)
O1 C5 1.336(5)
O1 C6 1.447(5)
O2 C5 1.214(5)
O3 C13 1.348(5)
O3 C14 1.465(5)
O4 C13 1.193(5)
O5 C4 1.321(5)
O5 C21 1.449(5)
O6 C4 1.352(5)
O6 C1 1.368(5)
O7 C37 1.338(5)
O7 C38 1.463(6)
O8 C37 1.210(5)
C1 C2 1.383(6)
C1 C5 1.436(6)
C2 C3 1.418(6)
C2 C13 1.485(6)
C3 C4 1.363(6)
C3 C28 1.491(6)
C6 C7 1.510(7)
C6 H6A 0.9900
C6 H6B 0.9900
C7 C8 1.369(7)
C7 C12 1.400(6)
C8 C9 1.387(7)
C8 H8 0.9500
C9 C10 1.384(7)
C9 H9 0.9500
C10 C11 1.381(8)
C11 C12 1.376(7)
C11 H11 0.9500
C12 H12 0.9500
C14 C15 1.500(6)
C14 H14A 0.9900
C14 H14B 0.9900
C15 C20 1.383(7)
C15 C16 1.395(6)
C16 C17 1.378(7)
C16 H16 0.9500
C17 C18 1.359(7)
C17 H17 0.9500
C18 C19 1.397(7)
C19 C20 1.387(6)
C19 H19 0.9500
C20 H20 0.9500
C21 C22 1.487(6)
C21 H21A 0.9900
C21 H21B 0.9900
C22 C23 1.359(7)
C22 C27 1.386(7)
C23 C24 1.388(7)
C23 H23 0.9500
C24 C25 1.352(7)
C24 H24 0.9500
C25 C26 1.381(8)
C26 C27 1.392(7)
C26 H26 0.9500
C27 H27 0.9500
C28 C37 1.477(6)
C28 C30 1.506(6)
C28 C29 1.532(6)
C29 C30 1.485(6)
C29 C31 1.524(6)
C29 H29 1.0000
C30 H30A 0.9900
C30 H30B 0.9900
C31 C32 1.515(6)
C31 C36 1.528(7)
C31 H31 1.0000
C32 C33 1.547(6)
C32 H32A 0.9900
C32 H32B 0.9900
C33 C34 1.538(8)
C33 H33A 0.9900
C33 H33B 0.9900
C34 C35 1.515(8)
C34 H34A 0.9900
C34 H34B 0.9900
C35 C36 1.526(6)
C35 H35A 0.9900
C35 H35B 0.9900
C36 H36A 0.9900
C36 H36B 0.9900
C38 C39B 1.431(8)
C38 C39A 1.631(8)
C38 H38A 0.9900
C38 H38B 0.9900
C38 H38C 0.9900
C38 H38D 0.9900
Br4A C42A 1.905(5)
C39A C40A 1.3900
C39A C44A 1.3900
C40A C41A 1.3900
C40A H40A 0.9500
C41A C42A 1.3900
C41A H41A 0.9500
C42A C43A 1.3900
C43A C44A 1.3900
C43A H43A 0.9500
C44A H44A 0.9500
Br4B C42B 1.879(7)
C39B C40B 1.3900
C39B C44B 1.3900
C40B C41B 1.3900
C40B H40B 0.9500
C41B C42B 1.3900
C41B H41B 0.9500
C42B C43B 1.3900
C43B C44B 1.3900
C43B H43B 0.9500
C44B H44B 0.9500

loop_
_geom_torsion_atom_site_label_1
_geom_torsion_atom_site_label_2
_geom_torsion_atom_site_label_3
_geom_torsion_atom_site_label_4
_geom_torsion
C4 O6 C1 C2 -0.2(5)
C4 O6 C1 C5 -173.0(4)
O6 C1 C2 C3 -0.6(5)
C5 C1 C2 C3 170.2(5)
O6 C1 C2 C13 175.8(4)
C5 C1 C2 C13 -13.4(9)
C1 C2 C3 C4 1.3(5)
C13 C2 C3 C4 -175.1(5)
C1 C2 C3 C28 -177.9(5)
C13 C2 C3 C28 5.7(8)
C21 O5 C4 O6 13.9(7)
C21 O5 C4 C3 -170.8(5)
C1 O6 C4 O5 177.2(4)
C1 O6 C4 C3 1.1(5)
C2 C3 C4 O5 -177.0(5)
C28 C3 C4 O5 2.2(9)
C2 C3 C4 O6 -1.5(6)
C28 C3 C4 O6 177.8(4)
C6 O1 C5 O2 10.5(7)
C6 O1 C5 C1 -166.4(4)
O6 C1 C5 O2 -6.2(7)
C2 C1 C5 O2 -176.6(5)
O6 C1 C5 O1 170.7(4)
C2 C1 C5 O1 0.3(8)
C5 O1 C6 C7 -167.4(4)
O1 C6 C7 C8 -16.3(7)
O1 C6 C7 C12 165.0(4)
C12 C7 C8 C9 0.8(8)
C6 C7 C8 C9 -177.9(5)
C7 C8 C9 C10 -1.4(9)
C8 C9 C10 C11 0.9(9)
C8 C9 C10 Br1 179.0(4)
C9 C10 C11 C12 0.1(9)
Br1 C10 C11 C12 -177.9(4)
C10 C11 C12 C7 -0.7(9)
C8 C7 C12 C11 0.3(8)
C6 C7 C12 C11 179.0(5)
C14 O3 C13 O4 -4.8(6)
C14 O3 C13 C2 174.2(4)
C1 C2 C13 O4 -58.5(7)
C3 C2 C13 O4 117.3(5)
C1 C2 C13 O3 122.6(5)
C3 C2 C13 O3 -61.7(6)
C13 O3 C14 C15 -90.9(4)
O3 C14 C15 C20 85.0(5)
O3 C14 C15 C16 -92.9(5)
C20 C15 C16 C17 0.8(7)
C14 C15 C16 C17 178.7(5)
C15 C16 C17 C18 -1.3(8)
C16 C17 C18 C19 1.8(8)
C16 C17 C18 Br2 -179.6(4)
C17 C18 C19 C20 -1.7(8)
Br2 C18 C19 C20 179.6(4)
C16 C15 C20 C19 -0.8(7)
C14 C15 C20 C19 -178.7(4)
C18 C19 C20 C15 1.2(7)
C4 O5 C21 C22 -164.2(4)
O5 C21 C22 C23 107.4(6)
O5 C21 C22 C27 -71.5(6)
C27 C22 C23 C24 0.4(9)
C21 C22 C23 C24 -178.5(5)
C22 C23 C24 C25 0.3(9)
C23 C24 C25 C26 -1.2(9)
C23 C24 C25 Br3 178.5(5)
C24 C25 C26 C27 1.4(9)
Br3 C25 C26 C27 -178.3(4)
C23 C22 C27 C26 -0.2(8)
C21 C22 C27 C26 178.7(5)
C25 C26 C27 C22 -0.7(9)
C4 C3 C28 C37 -82.2(6)
C2 C3 C28 C37 96.8(6)
C4 C3 C28 C30 130.4(5)
C2 C3 C28 C30 -50.6(7)
C4 C3 C28 C29 62.8(6)
C2 C3 C28 C29 -118.2(6)
C37 C28 C29 C30 -105.6(4)
C3 C28 C29 C30 109.1(4)
C37 C28 C29 C31 7.3(7)
C3 C28 C29 C31 -138.0(4)
C30 C28 C29 C31 112.9(5)
C31 C29 C30 C28 -112.9(5)
C37 C28 C30 C29 105.8(4)
C3 C28 C30 C29 -106.4(5)
C30 C29 C31 C32 162.3(5)
C28 C29 C31 C32 88.2(6)
C30 C29 C31 C36 -74.8(6)
C28 C29 C31 C36 -148.9(5)
C29 C31 C32 C33 176.1(4)
C36 C31 C32 C33 53.9(6)
C31 C32 C33 C34 -54.6(6)
C32 C33 C34 C35 56.3(6)
C33 C34 C35 C36 -57.7(6)
C34 C35 C36 C31 57.2(6)
C32 C31 C36 C35 -55.1(6)
C29 C31 C36 C35 -177.2(4)
C38 O7 C37 O8 -2.8(7)
C38 O7 C37 C28 175.5(4)
C3 C28 C37 O8 -154.3(5)
C30 C28 C37 O8 -5.7(7)
C29 C28 C37 O8 60.1(6)
C3 C28 C37 O7 27.5(6)
C30 C28 C37 O7 176.1(4)
C29 C28 C37 O7 -118.2(4)
C37 O7 C38 C39B -154.9(6)
C37 O7 C38 C39A -83.8(5)
C39B C38 C39A C40A 48.3(6)
O7 C38 C39A C40A -67.7(5)
C39B C38 C39A C44A -128.8(6)
O7 C38 C39A C44A 115.2(4)
C44A C39A C40A C41A 0.0
C38 C39A C40A C41A -177.0(5)
C39A C40A C41A C42A 0.0
C40A C41A C42A C43A 0.0
C40A C41A C42A Br4A -178.7(4)
C41A C42A C43A C44A 0.0
Br4A C42A C43A C44A 178.7(4)
C42A C43A C44A C39A 0.0
C40A C39A C44A C43A 0.0
C38 C39A C44A C43A 177.2(5)
O7 C38 C39B C40B -134.5(6)
C39A C38 C39B C40B 133.3(7)
O7 C38 C39B C44B 52.8(8)
C39A C38 C39B C44B -39.3(5)
C44B C39B C40B C41B 0.0
C38 C39B C40B C41B -172.2(9)
C39B C40B C41B C42B 0.0
C40B C41B C42B C43B 0.0
C40B C41B C42B Br4B 179.2(7)
C41B C42B C43B C44B 0.0
Br4B C42B C43B C44B -179.3(7)
C42B C43B C44B C39B 0.0
C40B C39B C44B C43B 0.0
C38 C39B C44B C43B 173.2(8)
